data_7026532
loop_
_publ_author_name
'Jayarathne, Upul'
'Chandrasekaran, Perumalreddy'
'Jacobsen, Heiko'
'Mague, Joel T.'
'Donahue, James P.'

_publ_section_title
;
 A tungsten-mediated closed cycle of reactivity for the reduction of CO(2)
 to CO.
;
_journal_issue 40
_journal_name_full 'Dalton transactions (Cambridge, England : 2003)'
_journal_page_first 9662
_journal_page_last 9671
_journal_paper_doi 10.1039/c0dt00489h
_journal_volume 39
_journal_year 2010
_chemical_formula_moiety 'C13 H13 Cl5 P W, C20 H30 Co'
_chemical_formula_sum 'C33 H43 Cl5 Co P W'
_chemical_formula_weight 890.67
_chemical_name_systematic
;
Bis(\h^5^-pentamethylcyclopentadienyl)cobalt(II)
Pentachloro(diphenylmethylphosphine)tungstate(IV)

;
_space_group_IT_number 2
_symmetry_cell_setting triclinic
_symmetry_space_group_name_Hall '-P 1'
_symmetry_space_group_name_H-M 'P -1'
_atom_sites_solution_hydrogens geom
_atom_sites_solution_primary Patterson
_atom_sites_solution_secondary difmap
_audit_creation_method SHELXL-97
_cell_angle_alpha 80.677(2)
_cell_angle_beta 80.642(2)
_cell_angle_gamma 89.713(2)
_cell_formula_units_Z 2
_cell_length_a 9.6543(11)
_cell_length_b 10.1624(12)
_cell_length_c 17.949(2)
_cell_measurement_reflns_used 9830
_cell_measurement_temperature 100(2)
_cell_measurement_theta_max 28.76
_cell_measurement_theta_min 2.92
_cell_volume 1714.2(3)
_computing_cell_refinement 'Bruker SAINT (Bruker-AXS 2008)'
_computing_data_collection 'Bruker APEX2 (Bruker-AXS, 2009)'
_computing_data_reduction 'Bruker SAINT (Bruker-AXS 2008)'
_computing_molecular_graphics 'Bruker SHELXTL(Bruker-AXS 2008a)'
_computing_publication_material 'Bruker SHELXTL(Bruker-AXS 2008a)'
_computing_structure_refinement 'SHELXL-97 (Sheldrick, 2008)'
_computing_structure_solution 'SHELXS-97 (Sheldrick, 2008)'
_diffrn_ambient_temperature 100(2)
_diffrn_measured_fraction_theta_full 0.972
_diffrn_measured_fraction_theta_max 0.972
_diffrn_measurement_device_type 'Bruker APEX-I CCD'
_diffrn_measurement_method '\f and \w scans'
_diffrn_radiation_monochromator graphite
_diffrn_radiation_source 'fine-focus sealed tube'
_diffrn_radiation_type MoK\a
_diffrn_radiation_wavelength 0.71073
_diffrn_reflns_av_R_equivalents 0.0316
_diffrn_reflns_av_sigmaI/netI 0.0282
_diffrn_reflns_limit_h_max 12
_diffrn_reflns_limit_h_min -13
_diffrn_reflns_limit_k_max 13
_diffrn_reflns_limit_k_min -13
_diffrn_reflns_limit_l_max 23
_diffrn_reflns_limit_l_min -24
_diffrn_reflns_number 30759
_diffrn_reflns_theta_full 28.77
_diffrn_reflns_theta_max 28.77
_diffrn_reflns_theta_min 2.14
_exptl_absorpt_coefficient_mu 4.295
_exptl_absorpt_correction_T_max 0.8107
_exptl_absorpt_correction_T_min 0.5721
_exptl_absorpt_correction_type multi-scan
_exptl_absorpt_process_details 'SADABS (Sheldrick, 2008a)'
_exptl_crystal_colour yellow
_exptl_crystal_density_diffrn 1.726
_exptl_crystal_density_method 'not measured'
_exptl_crystal_description plate
_exptl_crystal_F_000 884
_exptl_crystal_size_max 0.14
_exptl_crystal_size_mid 0.12
_exptl_crystal_size_min 0.05
_refine_diff_density_max 6.436
_refine_diff_density_min -2.032
_refine_diff_density_rms 0.162
_refine_ls_extinction_method none
_refine_ls_goodness_of_fit_ref 1.030
_refine_ls_hydrogen_treatment constr
_refine_ls_matrix_type full
_refine_ls_number_parameters 381
_refine_ls_number_reflns 8671
_refine_ls_number_restraints 0
_refine_ls_restrained_S_all 1.030
_refine_ls_R_factor_all 0.0410
_refine_ls_R_factor_gt 0.0385
_refine_ls_shift/su_max 0.001
_refine_ls_shift/su_mean 0.000
_refine_ls_structure_factor_coef Fsqd
_refine_ls_weighting_details 'calc w=1/[\s^2^(Fo^2^)+(0.0440P)^2^+11.0636P] where P=(Fo^2^+2Fc^2^)/3'
_refine_ls_weighting_scheme calc
_refine_ls_wR_factor_gt 0.0967
_refine_ls_wR_factor_ref 0.0986
_reflns_number_gt 8132
_reflns_number_total 8671
_reflns_threshold_expression >2\s(I)
_cod_data_source_file c0dt00489h.txt
_cod_data_source_block jpd270_0m
_cod_depositor_comments
;
The following automatic conversions were performed:

'_symmetry_cell_setting' value 'Triclinic' changed to 'triclinic'
according to /home/saulius/struct/CIF-dictionaries/cif_core.dic
dictionary named 'cif_core.dic' version 2.4.2 from 2011-04-26.

Automatic conversion script
Id: cif_fix_values 1891 2012-01-12 08:04:46Z andrius 
;
_cod_original_sg_symbol_H-M P-1
_cod_database_code 7026532

loop_
_symmetry_equiv_pos_as_xyz
'x, y, z'
'-x, -y, -z'

loop_
_atom_site_label
_atom_site_type_symbol
_atom_site_fract_x
_atom_site_fract_y
_atom_site_fract_z
_atom_site_U_iso_or_equiv
_atom_site_adp_type
_atom_site_occupancy
_atom_site_symmetry_multiplicity
_atom_site_calc_flag
_atom_site_refinement_flags
W1 W 0.687331(17) 0.735961(17) 0.726719(9) 0.01744(6) Uani 1 1 d .
Cl1 Cl 0.90998(12) 0.79015(13) 0.75437(6) 0.0273(2) Uani 1 1 d .
Cl2 Cl 0.66780(16) 0.95795(11) 0.67008(7) 0.0319(3) Uani 1 1 d .
Cl3 Cl 0.47496(12) 0.68001(14) 0.69053(7) 0.0301(2) Uani 1 1 d .
Cl4 Cl 0.71869(13) 0.51464(11) 0.78208(7) 0.0284(2) Uani 1 1 d .
Cl5 Cl 0.56975(12) 0.78288(13) 0.84845(6) 0.0271(2) Uani 1 1 d .
P1 P 0.80965(11) 0.68290(10) 0.59757(6) 0.01468(19) Uani 1 1 d .
C1 C 0.7976(4) 0.8112(4) 0.5158(2) 0.0168(7) Uani 1 1 d .
C2 C 0.6664(5) 0.8573(4) 0.5013(2) 0.0194(8) Uani 1 1 d .
H2 H 0.5836 0.8195 0.5336 0.023 Uiso 1 1 calc R
C3 C 0.6558(5) 0.9577(5) 0.4404(2) 0.0233(9) Uani 1 1 d .
H3 H 0.5660 0.9871 0.4304 0.028 Uiso 1 1 calc R
C4 C 0.7770(6) 1.0156(4) 0.3938(2) 0.0254(9) Uani 1 1 d .
H4 H 0.7699 1.0855 0.3526 0.031 Uiso 1 1 calc R
C5 C 0.9073(5) 0.9713(5) 0.4075(3) 0.0245(9) Uani 1 1 d .
H5 H 0.9898 1.0109 0.3757 0.029 Uiso 1 1 calc R
C6 C 0.9184(5) 0.8683(4) 0.4681(2) 0.0209(8) Uani 1 1 d .
H6 H 1.0083 0.8373 0.4769 0.025 Uiso 1 1 calc R
C7 C 0.7558(4) 0.5274(4) 0.5705(2) 0.0186(8) Uani 1 1 d .
C8 C 0.7871(5) 0.4077(5) 0.6143(3) 0.0250(9) Uani 1 1 d .
H8 H 0.8326 0.4095 0.6572 0.030 Uiso 1 1 calc R
C9 C 0.7524(6) 0.2870(5) 0.5954(3) 0.0306(11) Uani 1 1 d .
H9 H 0.7745 0.2062 0.6254 0.037 Uiso 1 1 calc R
C10 C 0.6856(5) 0.2830(5) 0.5331(3) 0.0304(11) Uani 1 1 d .
H10 H 0.6607 0.1997 0.5208 0.036 Uiso 1 1 calc R
C11 C 0.6554(5) 0.4004(5) 0.4890(3) 0.0289(10) Uani 1 1 d .
H11 H 0.6111 0.3978 0.4457 0.035 Uiso 1 1 calc R
C12 C 0.6898(4) 0.5238(5) 0.5077(3) 0.0225(9) Uani 1 1 d .
H12 H 0.6680 0.6045 0.4775 0.027 Uiso 1 1 calc R
C13 C 0.9959(4) 0.6570(5) 0.5952(3) 0.0220(8) Uani 1 1 d .
H13A H 1.0361 0.6282 0.5469 0.033 Uiso 1 1 calc R
H13B H 1.0103 0.5882 0.6381 0.033 Uiso 1 1 calc R
H13C H 1.0420 0.7405 0.5994 0.033 Uiso 1 1 calc R
Co1 Co 0.23234(6) 0.24589(5) 0.86560(3) 0.01386(11) Uani 1 1 d .
C14 C 0.0539(4) 0.1458(4) 0.8556(3) 0.0192(8) Uani 1 1 d .
C15 C 0.1625(4) 0.0537(4) 0.8718(3) 0.0198(8) Uani 1 1 d .
C16 C 0.2003(5) 0.0732(4) 0.9431(3) 0.0211(8) Uani 1 1 d .
C17 C 0.1169(5) 0.1778(5) 0.9707(2) 0.0216(8) Uani 1 1 d .
C18 C 0.0267(4) 0.2226(5) 0.9165(3) 0.0208(8) Uani 1 1 d .
C19 C -0.0214(5) 0.1552(5) 0.7882(3) 0.0286(10) Uani 1 1 d .
H19A H -0.0944 0.0850 0.7982 0.043 Uiso 1 1 calc R
H19B H 0.0456 0.1441 0.7426 0.043 Uiso 1 1 calc R
H19C H -0.0647 0.2427 0.7799 0.043 Uiso 1 1 calc R
C20 C 0.2219(5) -0.0457(5) 0.8231(3) 0.0296(10) Uani 1 1 d .
H20A H 0.3168 -0.0683 0.8329 0.044 Uiso 1 1 calc R
H20B H 0.2258 -0.0077 0.7690 0.044 Uiso 1 1 calc R
H20C H 0.1620 -0.1265 0.8354 0.044 Uiso 1 1 calc R
C21 C 0.3067(5) -0.0035(5) 0.9838(3) 0.0323(11) Uani 1 1 d .
H21A H 0.2589 -0.0731 1.0238 0.048 Uiso 1 1 calc R
H21B H 0.3587 0.0572 1.0070 0.048 Uiso 1 1 calc R
H21C H 0.3723 -0.0447 0.9471 0.048 Uiso 1 1 calc R
C22 C 0.1189(6) 0.2271(7) 1.0448(3) 0.0353(12) Uani 1 1 d .
H22A H 0.0930 0.3211 1.0394 0.053 Uiso 1 1 calc R
H22B H 0.2134 0.2181 1.0581 0.053 Uiso 1 1 calc R
H22C H 0.0517 0.1744 1.0853 0.053 Uiso 1 1 calc R
C23 C -0.0798(5) 0.3298(5) 0.9234(3) 0.0307(10) Uani 1 1 d .
H23A H -0.1032 0.3641 0.8728 0.046 Uiso 1 1 calc R
H23B H -0.0410 0.4025 0.9441 0.046 Uiso 1 1 calc R
H23C H -0.1648 0.2928 0.9579 0.046 Uiso 1 1 calc R
C24 C 0.2692(5) 0.4081(5) 0.7812(3) 0.0281(10) Uani 1 1 d .
C25 C 0.3621(5) 0.3044(5) 0.7625(2) 0.0226(9) Uani 1 1 d .
C26 C 0.4428(4) 0.2728(4) 0.8216(2) 0.0187(8) Uani 1 1 d .
C27 C 0.4032(5) 0.3570(5) 0.8771(2) 0.0221(9) Uani 1 1 d .
C28 C 0.2960(5) 0.4415(5) 0.8521(3) 0.0284(10) Uani 1 1 d .
C29 C 0.1678(6) 0.4737(6) 0.7330(4) 0.0414(14) Uani 1 1 d .
H29A H 0.0864 0.5028 0.7661 0.062 Uiso 1 1 calc R
H29B H 0.1368 0.4101 0.7032 0.062 Uiso 1 1 calc R
H29C H 0.2137 0.5512 0.6982 0.062 Uiso 1 1 calc R
C30 C 0.3754(6) 0.2438(7) 0.6911(3) 0.0362(12) Uani 1 1 d .
H30A H 0.4350 0.3018 0.6493 0.054 Uiso 1 1 calc R
H30B H 0.2822 0.2340 0.6775 0.054 Uiso 1 1 calc R
H30C H 0.4179 0.1560 0.6998 0.054 Uiso 1 1 calc R
C31 C 0.5581(5) 0.1733(5) 0.8231(3) 0.0292(10) Uani 1 1 d .
H31A H 0.6463 0.2161 0.7950 0.044 Uiso 1 1 calc R
H31B H 0.5346 0.0983 0.7990 0.044 Uiso 1 1 calc R
H31C H 0.5689 0.1406 0.8762 0.044 Uiso 1 1 calc R
C32 C 0.4672(6) 0.3619(7) 0.9473(3) 0.0385(13) Uani 1 1 d .
H32A H 0.5010 0.2734 0.9657 0.058 Uiso 1 1 calc R
H32B H 0.3964 0.3891 0.9872 0.058 Uiso 1 1 calc R
H32C H 0.5460 0.4263 0.9349 0.058 Uiso 1 1 calc R
C33 C 0.2309(7) 0.5534(6) 0.8897(4) 0.0498(18) Uani 1 1 d .
H33A H 0.2914 0.6335 0.8734 0.075 Uiso 1 1 calc R
H33B H 0.2204 0.5281 0.9455 0.075 Uiso 1 1 calc R
H33C H 0.1385 0.5719 0.8750 0.075 Uiso 1 1 calc R

loop_
_atom_site_aniso_label
_atom_site_aniso_U_11
_atom_site_aniso_U_22
_atom_site_aniso_U_33
_atom_site_aniso_U_23
_atom_site_aniso_U_13
_atom_site_aniso_U_12
W1 0.02005(9) 0.01936(9) 0.01308(9) -0.00266(6) -0.00316(6) -0.00092(6)
Cl1 0.0246(5) 0.0413(6) 0.0170(5) -0.0069(4) -0.0039(4) -0.0100(5)
Cl2 0.0582(8) 0.0165(5) 0.0209(5) -0.0018(4) -0.0072(5) 0.0072(5)
Cl3 0.0211(5) 0.0464(7) 0.0239(5) -0.0071(5) -0.0055(4) -0.0038(5)
Cl4 0.0355(6) 0.0219(5) 0.0238(5) 0.0037(4) -0.0002(4) 0.0013(4)
Cl5 0.0289(5) 0.0379(6) 0.0145(4) -0.0071(4) -0.0013(4) 0.0085(5)
P1 0.0151(4) 0.0145(5) 0.0141(4) -0.0011(4) -0.0025(4) 0.0004(4)
C1 0.0213(19) 0.0146(18) 0.0156(18) -0.0049(14) -0.0040(15) 0.0027(15)
C2 0.023(2) 0.021(2) 0.0156(18) -0.0062(15) -0.0052(15) 0.0048(16)
C3 0.034(2) 0.023(2) 0.0170(19) -0.0085(16) -0.0109(17) 0.0098(18)
C4 0.048(3) 0.016(2) 0.0143(19) -0.0039(15) -0.0082(18) 0.0046(19)
C5 0.035(2) 0.019(2) 0.017(2) -0.0017(16) 0.0012(17) -0.0036(18)
C6 0.023(2) 0.022(2) 0.0174(19) -0.0036(16) -0.0013(16) -0.0001(16)
C7 0.0177(18) 0.019(2) 0.0182(19) -0.0050(15) 0.0012(15) -0.0006(15)
C8 0.031(2) 0.020(2) 0.023(2) -0.0044(17) 0.0003(18) 0.0020(18)
C9 0.035(3) 0.019(2) 0.033(3) -0.0040(19) 0.010(2) -0.0012(19)
C10 0.024(2) 0.025(2) 0.042(3) -0.019(2) 0.011(2) -0.0068(18)
C11 0.019(2) 0.037(3) 0.034(3) -0.020(2) -0.0007(18) -0.0011(19)
C12 0.0175(19) 0.025(2) 0.027(2) -0.0094(18) -0.0026(16) 0.0003(16)
C13 0.0146(18) 0.025(2) 0.025(2) -0.0017(17) -0.0037(16) 0.0031(16)
Co1 0.0163(2) 0.0140(2) 0.0118(2) -0.00298(19) -0.00296(19) 0.00225(19)
C14 0.0182(18) 0.019(2) 0.022(2) -0.0050(16) -0.0056(15) 0.0018(15)
C15 0.0186(19) 0.0138(18) 0.027(2) -0.0029(16) -0.0048(16) 0.0003(15)
C16 0.0192(19) 0.022(2) 0.020(2) 0.0049(16) -0.0052(16) -0.0027(16)
C17 0.0203(19) 0.028(2) 0.0158(19) -0.0015(16) -0.0009(15) -0.0061(17)
C18 0.0178(18) 0.023(2) 0.022(2) -0.0072(17) -0.0018(16) -0.0007(16)
C19 0.026(2) 0.036(3) 0.028(2) -0.008(2) -0.0135(19) 0.0014(19)
C20 0.030(2) 0.019(2) 0.043(3) -0.015(2) -0.006(2) 0.0031(18)
C21 0.030(2) 0.028(2) 0.035(3) 0.013(2) -0.012(2) -0.003(2)
C22 0.033(3) 0.058(4) 0.015(2) -0.011(2) 0.0020(18) -0.009(2)
C23 0.022(2) 0.031(3) 0.040(3) -0.014(2) -0.001(2) 0.0063(19)
C24 0.021(2) 0.028(2) 0.029(2) 0.0130(19) -0.0028(18) 0.0004(18)
C25 0.0197(19) 0.030(2) 0.0166(19) -0.0037(17) 0.0004(15) -0.0055(17)
C26 0.0177(18) 0.0179(19) 0.0201(19) -0.0039(15) -0.0009(15) -0.0017(15)
C27 0.023(2) 0.025(2) 0.0165(19) -0.0032(16) 0.0013(16) -0.0088(17)
C28 0.026(2) 0.016(2) 0.039(3) -0.0079(19) 0.010(2) -0.0024(17)
C29 0.026(2) 0.043(3) 0.047(3) 0.020(3) -0.008(2) 0.004(2)
C30 0.031(3) 0.058(4) 0.021(2) -0.013(2) -0.0007(19) -0.006(2)
C31 0.021(2) 0.026(2) 0.040(3) -0.003(2) -0.0038(19) 0.0026(18)
C32 0.042(3) 0.054(4) 0.022(2) -0.012(2) -0.004(2) -0.021(3)
C33 0.047(3) 0.020(3) 0.075(5) -0.020(3) 0.020(3) -0.001(2)

loop_
_atom_type_symbol
_atom_type_description
_atom_type_scat_dispersion_real
_atom_type_scat_dispersion_imag
_atom_type_scat_source
C C 0.0033 0.0016 'International Tables Vol C Tables 4.2.6.8 and 6.1.1.4'
H H 0.0000 0.0000 'International Tables Vol C Tables 4.2.6.8 and 6.1.1.4'
P P 0.1023 0.0942 'International Tables Vol C Tables 4.2.6.8 and 6.1.1.4'
Cl Cl 0.1484 0.1585 'International Tables Vol C Tables 4.2.6.8 and 6.1.1.4'
Co Co 0.3494 0.9721 'International Tables Vol C Tables 4.2.6.8 and 6.1.1.4'
W W -0.8490 6.8722 'International Tables Vol C Tables 4.2.6.8 and 6.1.1.4'

loop_
_geom_angle_atom_site_label_1
_geom_angle_atom_site_label_2
_geom_angle_atom_site_label_3
_geom_angle
Cl2 W1 Cl4 177.24(5)
Cl2 W1 Cl3 90.45(5)
Cl4 W1 Cl3 91.91(5)
Cl2 W1 Cl1 89.21(5)
Cl4 W1 Cl1 88.33(5)
Cl3 W1 Cl1 175.86(4)
Cl2 W1 Cl5 91.06(4)
Cl4 W1 Cl5 90.27(4)
Cl3 W1 Cl5 92.27(4)
Cl1 W1 Cl5 91.86(4)
Cl2 W1 P1 89.53(4)
Cl4 W1 P1 89.17(4)
Cl3 W1 P1 87.03(4)
Cl1 W1 P1 88.84(4)
Cl5 W1 P1 179.09(4)
C13 P1 C1 105.0(2)
C13 P1 C7 100.8(2)
C1 P1 C7 105.38(19)
C13 P1 W1 112.49(16)
C1 P1 W1 115.03(13)
C7 P1 W1 116.58(14)
C6 C1 C2 119.0(4)
C6 C1 P1 120.9(3)
C2 C1 P1 120.1(3)
C3 C2 C1 120.7(4)
C3 C2 H2 119.6
C1 C2 H2 119.6
C2 C3 C4 119.9(4)
C2 C3 H3 120.1
C4 C3 H3 120.1
C5 C4 C3 120.1(4)
C5 C4 H4 120.0
C3 C4 H4 120.0
C4 C5 C6 120.2(4)
C4 C5 H5 119.9
C6 C5 H5 119.9
C1 C6 C5 120.1(4)
C1 C6 H6 119.9
C5 C6 H6 119.9
C12 C7 C8 119.4(4)
C12 C7 P1 122.9(3)
C8 C7 P1 117.7(3)
C9 C8 C7 120.4(5)
C9 C8 H8 119.8
C7 C8 H8 119.8
C8 C9 C10 120.4(5)
C8 C9 H9 119.8
C10 C9 H9 119.8
C11 C10 C9 119.7(4)
C11 C10 H10 120.1
C9 C10 H10 120.1
C10 C11 C12 120.3(5)
C10 C11 H11 119.8
C12 C11 H11 119.8
C7 C12 C11 119.8(5)
C7 C12 H12 120.1
C11 C12 H12 120.1
P1 C13 H13A 109.5
P1 C13 H13B 109.5
H13A C13 H13B 109.5
P1 C13 H13C 109.5
H13A C13 H13C 109.5
H13B C13 H13C 109.5
C24 Co1 C18 113.36(19)
C24 Co1 C17 143.4(2)
C18 Co1 C17 40.89(17)
C24 Co1 C16 175.0(2)
C18 Co1 C16 68.82(18)
C17 Co1 C16 41.04(19)
C24 Co1 C28 41.0(2)
C18 Co1 C28 110.41(18)
C17 Co1 C28 113.42(19)
C16 Co1 C28 143.2(2)
C24 Co1 C15 135.0(2)
C18 Co1 C15 69.11(18)
C17 Co1 C15 69.18(18)
C16 Co1 C15 40.88(18)
C28 Co1 C15 175.7(2)
C24 Co1 C14 109.80(19)
C18 Co1 C14 40.95(17)
C17 Co1 C14 68.88(17)
C16 Co1 C14 68.67(17)
C28 Co1 C14 136.03(19)
C15 Co1 C14 40.97(16)
C24 Co1 C26 68.16(18)
C18 Co1 C26 175.88(17)
C17 Co1 C26 135.72(18)
C16 Co1 C26 109.99(17)
C28 Co1 C26 68.01(18)
C15 Co1 C26 112.77(17)
C14 Co1 C26 142.76(17)
C24 Co1 C27 68.57(19)
C18 Co1 C27 136.04(18)
C17 Co1 C27 110.20(17)
C16 Co1 C27 113.25(18)
C28 Co1 C27 40.6(2)
C15 Co1 C27 142.57(18)
C14 Co1 C27 176.19(18)
C26 Co1 C27 40.37(17)
C24 Co1 C25 40.7(2)
C18 Co1 C25 143.43(18)
C17 Co1 C25 175.19(19)
C16 Co1 C25 135.00(19)
C28 Co1 C25 68.32(19)
C15 Co1 C25 109.38(19)
C14 Co1 C25 113.27(18)
C26 Co1 C25 40.09(17)
C27 Co1 C25 67.95(17)
C18 C14 C15 108.1(4)
C18 C14 C19 126.3(4)
C15 C14 C19 125.6(4)
C18 C14 Co1 69.2(2)
C15 C14 Co1 69.4(2)
C19 C14 Co1 128.9(3)
C16 C15 C14 107.5(4)
C16 C15 C20 126.9(4)
C14 C15 C20 125.6(4)
C16 C15 Co1 69.4(2)
C14 C15 Co1 69.6(2)
C20 C15 Co1 127.3(3)
C15 C16 C17 108.5(4)
C15 C16 C21 126.4(4)
C17 C16 C21 125.1(4)
C15 C16 Co1 69.7(2)
C17 C16 Co1 69.4(2)
C21 C16 Co1 127.6(3)
C18 C17 C16 107.7(4)
C18 C17 C22 126.0(4)
C16 C17 C22 126.2(4)
C18 C17 Co1 69.5(2)
C16 C17 Co1 69.5(2)
C22 C17 Co1 128.5(3)
C17 C18 C14 108.2(4)
C17 C18 C23 125.5(4)
C14 C18 C23 126.3(4)
C17 C18 Co1 69.6(2)
C14 C18 Co1 69.9(2)
C23 C18 Co1 127.1(3)
C14 C19 H19A 109.5
C14 C19 H19B 109.5
H19A C19 H19B 109.5
C14 C19 H19C 109.5
H19A C19 H19C 109.5
H19B C19 H19C 109.5
C15 C20 H20A 109.5
C15 C20 H20B 109.5
H20A C20 H20B 109.5
C15 C20 H20C 109.5
H20A C20 H20C 109.5
H20B C20 H20C 109.5
C16 C21 H21A 109.5
C16 C21 H21B 109.5
H21A C21 H21B 109.5
C16 C21 H21C 109.5
H21A C21 H21C 109.5
H21B C21 H21C 109.5
C17 C22 H22A 109.5
C17 C22 H22B 109.5
H22A C22 H22B 109.5
C17 C22 H22C 109.5
H22A C22 H22C 109.5
H22B C22 H22C 109.5
C18 C23 H23A 109.5
C18 C23 H23B 109.5
H23A C23 H23B 109.5
C18 C23 H23C 109.5
H23A C23 H23C 109.5
H23B C23 H23C 109.5
C25 C24 C28 107.6(4)
C25 C24 C29 125.6(5)
C28 C24 C29 126.7(5)
C25 C24 Co1 70.4(3)
C28 C24 Co1 69.8(3)
C29 C24 Co1 127.4(4)
C26 C25 C24 108.0(4)
C26 C25 C30 126.1(5)
C24 C25 C30 125.9(5)
C26 C25 Co1 69.9(2)
C24 C25 Co1 68.9(3)
C30 C25 Co1 128.7(4)
C25 C26 C27 108.7(4)
C25 C26 C31 125.7(4)
C27 C26 C31 125.5(4)
C25 C26 Co1 70.0(2)
C27 C26 Co1 69.8(2)
C31 C26 Co1 129.2(3)
C26 C27 C28 107.7(4)
C26 C27 C32 126.6(5)
C28 C27 C32 125.7(5)
C26 C27 Co1 69.8(2)
C28 C27 Co1 69.3(3)
C32 C27 Co1 128.7(3)
C27 C28 C24 107.9(4)
C27 C28 C33 126.1(5)
C24 C28 C33 125.7(5)
C27 C28 Co1 70.2(3)
C24 C28 Co1 69.2(3)
C33 C28 Co1 130.0(4)
C24 C29 H29A 109.5
C24 C29 H29B 109.5
H29A C29 H29B 109.5
C24 C29 H29C 109.5
H29A C29 H29C 109.5
H29B C29 H29C 109.5
C25 C30 H30A 109.5
C25 C30 H30B 109.5
H30A C30 H30B 109.5
C25 C30 H30C 109.5
H30A C30 H30C 109.5
H30B C30 H30C 109.5
C26 C31 H31A 109.5
C26 C31 H31B 109.5
H31A C31 H31B 109.5
C26 C31 H31C 109.5
H31A C31 H31C 109.5
H31B C31 H31C 109.5
C27 C32 H32A 109.5
C27 C32 H32B 109.5
H32A C32 H32B 109.5
C27 C32 H32C 109.5
H32A C32 H32C 109.5
H32B C32 H32C 109.5
C28 C33 H33A 109.5
C28 C33 H33B 109.5
H33A C33 H33B 109.5
C28 C33 H33C 109.5
H33A C33 H33C 109.5
H33B C33 H33C 109.5

loop_
_geom_bond_atom_site_label_1
_geom_bond_atom_site_label_2
_geom_bond_distance
W1 Cl2 2.3395(11)
W1 Cl4 2.3462(11)
W1 Cl3 2.3480(11)
W1 Cl1 2.3701(11)
W1 Cl5 2.4116(11)
W1 P1 2.5627(11)
P1 C13 1.810(4)
P1 C1 1.817(4)
P1 C7 1.829(4)
C1 C6 1.397(6)
C1 C2 1.397(6)
C2 C3 1.386(6)
C2 H2 0.9500
C3 C4 1.395(7)
C3 H3 0.9500
C4 C5 1.380(7)
C4 H4 0.9500
C5 C6 1.400(6)
C5 H5 0.9500
C6 H6 0.9500
C7 C12 1.386(6)
C7 C8 1.397(6)
C8 C9 1.380(7)
C8 H8 0.9500
C9 C10 1.385(8)
C9 H9 0.9500
C10 C11 1.379(8)
C10 H10 0.9500
C11 C12 1.405(7)
C11 H11 0.9500
C12 H12 0.9500
C13 H13A 0.9800
C13 H13B 0.9800
C13 H13C 0.9800
Co1 C24 2.040(5)
Co1 C18 2.043(4)
Co1 C17 2.044(4)
Co1 C16 2.045(4)
Co1 C28 2.049(5)
Co1 C15 2.050(4)
Co1 C14 2.052(4)
Co1 C26 2.060(4)
Co1 C27 2.060(4)
Co1 C25 2.061(4)
C14 C18 1.433(6)
C14 C15 1.436(6)
C14 C19 1.499(6)
C15 C16 1.430(6)
C15 C20 1.493(6)
C16 C17 1.434(7)
C16 C21 1.500(6)
C17 C18 1.428(6)
C17 C22 1.499(6)
C18 C23 1.500(6)
C19 H19A 0.9800
C19 H19B 0.9800
C19 H19C 0.9800
C20 H20A 0.9800
C20 H20B 0.9800
C20 H20C 0.9800
C21 H21A 0.9800
C21 H21B 0.9800
C21 H21C 0.9800
C22 H22A 0.9800
C22 H22B 0.9800
C22 H22C 0.9800
C23 H23A 0.9800
C23 H23B 0.9800
C23 H23C 0.9800
C24 C25 1.427(7)
C24 C28 1.432(8)
C24 C29 1.493(7)
C25 C26 1.412(6)
C25 C30 1.495(7)
C26 C27 1.421(6)
C26 C31 1.500(6)
C27 C28 1.424(7)
C27 C32 1.499(7)
C28 C33 1.499(7)
C29 H29A 0.9800
C29 H29B 0.9800
C29 H29C 0.9800
C30 H30A 0.9800
C30 H30B 0.9800
C30 H30C 0.9800
C31 H31A 0.9800
C31 H31B 0.9800
C31 H31C 0.9800
C32 H32A 0.9800
C32 H32B 0.9800
C32 H32C 0.9800
C33 H33A 0.9800
C33 H33B 0.9800
C33 H33C 0.9800
